data_1553867
loop_
_publ_author_name
'Wu, Jia-Le'
'Wang, Jing-Yi'
'Wu, Ping'
'Mei, Guang-Jian'
'Shi, Feng'

_publ_section_title
;
 Catalytic asymmetric C2-nucleophilic substitutions of C3-substituted
 indoles with ortho-hydroxybenzyl alcohols
;
_journal_issue 12
_journal_name_full 'Organic Chemistry Frontiers'
_journal_page_first 2465
_journal_paper_doi 10.1039/C7QO00649G
_journal_volume 4
_journal_year 2017
_chemical_absolute_configuration rmad
_chemical_formula_moiety 'C23 H21 N O2'
_chemical_formula_sum 'C23 H20 N O2'
_chemical_formula_weight 342.40
_space_group_crystal_system hexagonal
_space_group_IT_number 169
_space_group_name_Hall 'P 61'
_space_group_name_H-M_alt 'P 61'
_atom_sites_solution_hydrogens geom
_atom_sites_solution_primary dual
_audit_creation_date 2016-12-19
_audit_creation_method
;
Olex2 1.2
(compiled 2016.11.30 svn.r3356 for OlexSys, GUI svn.r5269)
;
_audit_update_record
;
2017-07-21 deposited with the CCDC.
2017-09-11 downloaded from the CCDC.
;
_cell_angle_alpha 90
_cell_angle_beta 90
_cell_angle_gamma 120
_cell_formula_units_Z 6
_cell_length_a 18.5578(9)
_cell_length_b 18.5578(9)
_cell_length_c 9.8682(6)
_cell_measurement_reflns_used 3123
_cell_measurement_temperature 296
_cell_measurement_theta_max 51.532
_cell_measurement_theta_min 2.749
_cell_volume 2943.2(3)
_computing_cell_refinement 'SAINT v7.68A (Bruker, 2009)'
_computing_data_reduction 'SAINT v7.68A (Bruker, 2009)'
_computing_molecular_graphics 'Olex2 (Dolomanov et al., 2009)'
_computing_publication_material 'Olex2 (Dolomanov et al., 2009)'
_computing_structure_refinement 'ShelXL (Sheldrick, 2015)'
_computing_structure_solution 'ShelXT (Sheldrick, 2015)'
_diffrn_ambient_temperature 296
_diffrn_measured_fraction_theta_full 0.995
_diffrn_measured_fraction_theta_max 0.995
_diffrn_measurement_device_type 'Bruker APEX-II CCD'
_diffrn_measurement_method '\f and \w scans'
_diffrn_radiation_monochromator graphite
_diffrn_radiation_type CuK\a
_diffrn_radiation_wavelength 1.54178
_diffrn_reflns_av_R_equivalents 0.0822
_diffrn_reflns_av_unetI/netI 0.0526
_diffrn_reflns_Laue_measured_fraction_full 0.995
_diffrn_reflns_Laue_measured_fraction_max 0.995
_diffrn_reflns_limit_h_max 22
_diffrn_reflns_limit_h_min -22
_diffrn_reflns_limit_k_max 21
_diffrn_reflns_limit_k_min -22
_diffrn_reflns_limit_l_max 9
_diffrn_reflns_limit_l_min -11
_diffrn_reflns_number 25185
_diffrn_reflns_point_group_measured_fraction_full 0.921
_diffrn_reflns_point_group_measured_fraction_max 0.921
_diffrn_reflns_theta_full 67.496
_diffrn_reflns_theta_max 69.97
_diffrn_reflns_theta_min 2.75
_diffrn_standards_number 0
_exptl_absorpt_coefficient_mu 0.583
_exptl_absorpt_correction_T_max 0.7533
_exptl_absorpt_correction_T_min 0.5113
_exptl_absorpt_correction_type multi-scan
_exptl_absorpt_process_details
;
SADABS-2008/1 (Bruker,2008) was used for absorption correction.
wR2(int) was 0.1402 before and 0.0774 after correction.
The Ratio of minimum to maximum transmission is 0.6787.
The \l/2 correction factor is 0.0015.
;
_exptl_crystal_colour colourless
_exptl_crystal_colour_primary colourless
_exptl_crystal_density_diffrn 1.159
_exptl_crystal_description prism
_exptl_crystal_F_000 1086
_exptl_crystal_size_max 0.12
_exptl_crystal_size_mid 0.03
_exptl_crystal_size_min 0.02
_refine_diff_density_max 0.102
_refine_diff_density_min -0.134
_refine_diff_density_rms 0.029
_refine_ls_abs_structure_details
;
 Flack x determined using 985 quotients [(I+)-(I-)]/[(I+)+(I-)]
 (Parsons, Flack and Wagner, Acta Cryst. B69 (2013) 249-259).
;
_refine_ls_abs_structure_Flack 0.3(3)
_refine_ls_extinction_method none
_refine_ls_goodness_of_fit_ref 1.015
_refine_ls_hydrogen_treatment constr
_refine_ls_matrix_type full
_refine_ls_number_parameters 237
_refine_ls_number_reflns 3259
_refine_ls_number_restraints 1
_refine_ls_restrained_S_all 1.015
_refine_ls_R_factor_all 0.0543
_refine_ls_R_factor_gt 0.0434
_refine_ls_shift/su_max 0.008
_refine_ls_shift/su_mean 0.001
_refine_ls_structure_factor_coef Fsqd
_refine_ls_weighting_details 'w=1/[\s^2^(Fo^2^)+(0.0812P)^2^] where P=(Fo^2^+2Fc^2^)/3'
_refine_ls_weighting_scheme calc
_refine_ls_wR_factor_gt 0.1186
_refine_ls_wR_factor_ref 0.1284
_reflns_Friedel_coverage 0.742
_reflns_Friedel_fraction_full 0.838
_reflns_Friedel_fraction_max 0.838
_reflns_number_gt 2752
_reflns_number_total 3259
_reflns_threshold_expression 'I > 2\s(I)'
_cod_data_source_file c7qo00649g2.cif
_cod_data_source_block cu_dm16869_0m
_cod_database_code 1553867
_shelx_space_group_comment
;
The symmetry employed for this shelxl refinement is uniquely defined
by the following loop, which should always be used as a source of
symmetry information in preference to the above space-group names.
They are only intended as comments.
;
_shelx_estimated_absorpt_t_max 0.988
_shelx_estimated_absorpt_t_min 0.933
_olex2_refinement_description
;
1. Fixed Uiso
 At 1.2 times of:
  All C(H) groups, All C(H,H) groups, All N(H) groups
 At 1.5 times of:
  All O(H) groups
2.a Ternary CH refined with riding coordinates:
 C1(H1B)
2.b Secondary CH2 refined with riding coordinates:
 C10(H10A,H10B), C11(H11A,H11B)
2.c Aromatic/amide H refined with riding coordinates:
 N1(H1A), C5(H5), C6(H6), C7(H7), C8(H8), C14(H14), C15(H15), C16(H16),
 C17(H17), C19(H19), C20(H20), C21(H21), C22(H22), C23(H23)
2.d Idealised tetrahedral OH refined as rotating group:
 O1(H1), O2(H2)
;
_shelx_shelxl_version_number 2016/6
_olex2_submission_special_instructions 'No special instructions were received'

loop_
_space_group_symop_operation_xyz
'x, y, z'
'x-y, x, z+1/6'
'-y, x-y, z+1/3'
'-x, -y, z+1/2'
'-x+y, -x, z+2/3'
'y, -x+y, z+5/6'

loop_
_atom_site_label
_atom_site_type_symbol
_atom_site_fract_x
_atom_site_fract_y
_atom_site_fract_z
_atom_site_U_iso_or_equiv
_atom_site_adp_type
_atom_site_occupancy
_atom_site_site_symmetry_order
_atom_site_calc_flag
_atom_site_refinement_flags_posn
O1 O -0.1681(2) -0.9271(3) -0.7501(5) 0.1357(15) Uani 1 1 d .
H1 H -0.214431 -0.932081 -0.757354 0.204 Uiso 1 1 calc GR
O2 O -0.31941(19) -1.0767(2) -0.7654(3) 0.0906(8) Uani 1 1 d .
H2 H -0.302914 -1.066242 -0.843907 0.136 Uiso 1 1 calc GR
N1 N -0.37580(15) -0.99267(14) -0.4580(3) 0.0544(6) Uani 1 1 d .
H1A H -0.427698 -1.029491 -0.463728 0.065 Uiso 1 1 calc R
C1 C -0.36309(19) -0.95083(18) -0.7033(3) 0.0544(7) Uani 1 1 d .
H1B H -0.317060 -0.934711 -0.767082 0.065 Uiso 1 1 calc R
C2 C -0.32762(18) -0.94385(18) -0.5639(3) 0.0535(7) Uani 1 1 d .
C3 C -0.24815(19) -0.89223(19) -0.5162(3) 0.0604(8) Uani 1 1 d .
C4 C -0.2486(2) -0.91036(18) -0.3760(3) 0.0621(8) Uani 1 1 d .
C5 C -0.1883(3) -0.8794(2) -0.2731(5) 0.0888(12) Uani 1 1 d .
H5 H -0.134306 -0.837198 -0.291112 0.107 Uiso 1 1 calc R
C6 C -0.2106(3) -0.9127(3) -0.1452(5) 0.0970(15) Uani 1 1 d .
H6 H -0.170941 -0.891586 -0.076586 0.116 Uiso 1 1 calc R
C7 C -0.2885(3) -0.9752(3) -0.1153(5) 0.0844(11) Uani 1 1 d .
H7 H -0.300492 -0.996775 -0.027906 0.101 Uiso 1 1 calc R
C8 C -0.3501(2) -1.0072(2) -0.2127(4) 0.0689(9) Uani 1 1 d .
H8 H -0.403690 -1.049438 -0.192206 0.083 Uiso 1 1 calc R
C9 C -0.32905(19) -0.97402(18) -0.3423(3) 0.0563(7) Uani 1 1 d .
C10 C -0.1738(2) -0.8312(2) -0.5969(5) 0.0804(11) Uani 1 1 d .
H10A H -0.192422 -0.811530 -0.672872 0.097 Uiso 1 1 calc R
H10B H -0.138652 -0.783570 -0.540294 0.097 Uiso 1 1 calc R
C11 C -0.1233(3) -0.8688(3) -0.6493(5) 0.0963(14) Uani 1 1 d .
H11A H -0.071036 -0.825333 -0.686129 0.116 Uiso 1 1 calc R
H11B H -0.111052 -0.895544 -0.575652 0.116 Uiso 1 1 calc R
C12 C -0.4264(2) -1.04083(18) -0.7340(3) 0.0589(7) Uani 1 1 d .
C13 C -0.4008(2) -1.0986(2) -0.7605(4) 0.0683(9) Uani 1 1 d .
C14 C -0.4597(3) -1.1816(2) -0.7798(4) 0.0870(12) Uani 1 1 d .
H14 H -0.442457 -1.219995 -0.796498 0.104 Uiso 1 1 calc R
C15 C -0.5432(3) -1.2079(2) -0.7746(5) 0.0872(13) Uani 1 1 d .
H15 H -0.581986 -1.263634 -0.789337 0.105 Uiso 1 1 calc R
C16 C -0.5693(2) -1.1529(2) -0.7480(4) 0.0778(10) Uani 1 1 d .
H16 H -0.625898 -1.170938 -0.743976 0.093 Uiso 1 1 calc R
C17 C -0.5119(2) -1.0703(2) -0.7269(4) 0.0668(8) Uani 1 1 d .
H17 H -0.530396 -1.033236 -0.707503 0.080 Uiso 1 1 calc R
C18 C -0.39611(18) -0.89114(18) -0.7270(3) 0.0548(7) Uani 1 1 d .
C19 C -0.4140(2) -0.8533(2) -0.6209(4) 0.0662(8) Uani 1 1 d .
H19 H -0.406698 -0.864650 -0.531749 0.079 Uiso 1 1 calc R
C20 C -0.4425(3) -0.7989(2) -0.6477(4) 0.0786(11) Uani 1 1 d .
H20 H -0.454351 -0.773884 -0.576111 0.094 Uiso 1 1 calc R
C21 C -0.4537(2) -0.7812(2) -0.7776(5) 0.0763(10) Uani 1 1 d .
H21 H -0.472844 -0.744283 -0.794010 0.092 Uiso 1 1 calc R
C22 C -0.4367(2) -0.8179(2) -0.8834(4) 0.0678(9) Uani 1 1 d .
H22 H -0.444907 -0.806438 -0.972043 0.081 Uiso 1 1 calc R
C23 C -0.4072(2) -0.87246(19) -0.8586(3) 0.0598(8) Uani 1 1 d .
H23 H -0.394864 -0.896562 -0.930977 0.072 Uiso 1 1 calc R

loop_
_atom_site_aniso_label
_atom_site_aniso_U_11
_atom_site_aniso_U_22
_atom_site_aniso_U_33
_atom_site_aniso_U_23
_atom_site_aniso_U_13
_atom_site_aniso_U_12
O1 0.088(2) 0.175(4) 0.136(3) -0.034(3) 0.011(2) 0.060(3)
O2 0.103(2) 0.0970(19) 0.099(2) -0.0135(17) -0.0049(16) 0.0702(17)
N1 0.0514(12) 0.0490(13) 0.0568(14) 0.0006(10) -0.0026(10) 0.0206(11)
C1 0.0605(16) 0.0520(15) 0.0534(17) 0.0016(12) -0.0007(12) 0.0301(13)
C2 0.0555(15) 0.0471(14) 0.0566(17) 0.0001(12) -0.0008(12) 0.0247(13)
C3 0.0540(16) 0.0497(16) 0.071(2) 0.0036(14) -0.0065(15) 0.0210(13)
C4 0.0636(18) 0.0472(15) 0.068(2) -0.0045(14) -0.0126(15) 0.0219(14)
C5 0.084(3) 0.068(2) 0.092(3) -0.006(2) -0.033(2) 0.0213(19)
C6 0.114(4) 0.081(3) 0.087(3) -0.014(2) -0.043(3) 0.042(3)
C7 0.123(3) 0.076(2) 0.059(2) -0.0080(17) -0.019(2) 0.053(2)
C8 0.090(2) 0.067(2) 0.058(2) -0.0022(15) 0.0004(17) 0.0459(18)
C9 0.0664(18) 0.0499(15) 0.0545(17) -0.0051(12) -0.0052(13) 0.0304(14)
C10 0.0582(19) 0.069(2) 0.093(3) 0.0171(19) -0.0015(18) 0.0157(17)
C11 0.063(2) 0.107(3) 0.101(3) 0.029(3) 0.011(2) 0.028(2)
C12 0.073(2) 0.0544(16) 0.0498(17) -0.0038(12) -0.0100(13) 0.0323(15)
C13 0.094(2) 0.067(2) 0.0550(19) -0.0080(15) -0.0105(16) 0.0486(18)
C14 0.128(4) 0.065(2) 0.077(3) -0.0172(19) -0.024(2) 0.055(2)
C15 0.114(3) 0.0537(19) 0.079(3) -0.0107(17) -0.028(2) 0.032(2)
C16 0.081(2) 0.0587(19) 0.078(2) -0.0005(17) -0.0184(18) 0.0224(18)
C17 0.071(2) 0.0562(17) 0.069(2) 0.0005(14) -0.0094(16) 0.0293(16)
C18 0.0540(16) 0.0477(14) 0.0581(17) 0.0010(12) -0.0054(12) 0.0220(12)
C19 0.083(2) 0.0587(17) 0.0595(19) -0.0040(14) -0.0088(16) 0.0373(17)
C20 0.099(3) 0.069(2) 0.084(3) -0.0119(18) -0.011(2) 0.053(2)
C21 0.083(2) 0.0579(18) 0.093(3) 0.0014(18) -0.012(2) 0.0391(18)
C22 0.068(2) 0.0639(19) 0.071(2) 0.0101(16) -0.0075(16) 0.0331(16)
C23 0.0622(18) 0.0564(17) 0.0559(18) 0.0042(13) -0.0019(13) 0.0261(14)

loop_
_atom_type_symbol
_atom_type_description
_atom_type_scat_dispersion_real
_atom_type_scat_dispersion_imag
_atom_type_scat_source
C C 0.0181 0.0091 'International Tables Vol C Tables 4.2.6.8 and 6.1.1.4'
H H 0.0000 0.0000 'International Tables Vol C Tables 4.2.6.8 and 6.1.1.4'
N N 0.0311 0.0180 'International Tables Vol C Tables 4.2.6.8 and 6.1.1.4'
O O 0.0492 0.0322 'International Tables Vol C Tables 4.2.6.8 and 6.1.1.4'

loop_
_geom_angle_atom_site_label_1
_geom_angle_atom_site_label_2
_geom_angle_atom_site_label_3
_geom_angle
C11 O1 H1 109.5
C13 O2 H2 109.5
C2 N1 H1A 124.9
C9 N1 H1A 124.9
C9 N1 C2 110.2(2)
C2 C1 H1B 106.5
C2 C1 C12 110.1(3)
C2 C1 C18 113.3(3)
C12 C1 H1B 106.5
C12 C1 C18 113.4(3)
C18 C1 H1B 106.5
N1 C2 C1 121.7(3)
N1 C2 C3 108.3(3)
C3 C2 C1 130.0(3)
C2 C3 C4 106.9(3)
C2 C3 C10 127.1(3)
C4 C3 C10 126.0(3)
C5 C4 C3 134.2(3)
C9 C4 C3 107.9(3)
C9 C4 C5 117.9(3)
C4 C5 H5 120.6
C6 C5 C4 118.8(4)
C6 C5 H5 120.6
C5 C6 H6 118.8
C7 C6 C5 122.4(4)
C7 C6 H6 118.8
C6 C7 H7 119.5
C6 C7 C8 121.0(4)
C8 C7 H7 119.5
C7 C8 H8 121.2
C7 C8 C9 117.5(4)
C9 C8 H8 121.2
N1 C9 C4 106.8(3)
N1 C9 C8 130.8(3)
C8 C9 C4 122.4(3)
C3 C10 H10A 109.1
C3 C10 H10B 109.1
H10A C10 H10B 107.9
C11 C10 C3 112.4(3)
C11 C10 H10A 109.1
C11 C10 H10B 109.1
O1 C11 C10 109.6(4)
O1 C11 H11A 109.8
O1 C11 H11B 109.8
C10 C11 H11A 109.8
C10 C11 H11B 109.8
H11A C11 H11B 108.2
C13 C12 C1 120.6(3)
C17 C12 C1 121.6(3)
C17 C12 C13 117.6(3)
O2 C13 C12 122.1(3)
O2 C13 C14 118.0(3)
C14 C13 C12 119.8(4)
C13 C14 H14 119.6
C15 C14 C13 120.8(4)
C15 C14 H14 119.6
C14 C15 H15 119.9
C16 C15 C14 120.3(3)
C16 C15 H15 119.9
C15 C16 H16 120.1
C15 C16 C17 119.9(4)
C17 C16 H16 120.1
C12 C17 H17 119.2
C16 C17 C12 121.6(3)
C16 C17 H17 119.2
C19 C18 C1 122.3(3)
C23 C18 C1 119.2(3)
C23 C18 C19 118.5(3)
C18 C19 H19 120.0
C20 C19 C18 120.0(3)
C20 C19 H19 120.0
C19 C20 H20 119.4
C21 C20 C19 121.1(3)
C21 C20 H20 119.4
C20 C21 H21 120.1
C20 C21 C22 119.8(3)
C22 C21 H21 120.1
C21 C22 H22 120.0
C21 C22 C23 120.0(3)
C23 C22 H22 120.0
C18 C23 C22 120.6(3)
C18 C23 H23 119.7
C22 C23 H23 119.7

loop_
_geom_bond_atom_site_label_1
_geom_bond_atom_site_label_2
_geom_bond_distance
O1 H1 0.8200
O1 C11 1.397(6)
O2 H2 0.8200
O2 C13 1.355(5)
N1 H1A 0.8600
N1 C2 1.380(4)
N1 C9 1.369(4)
C1 H1B 0.9800
C1 C2 1.502(4)
C1 C12 1.516(4)
C1 C18 1.528(4)
C2 C3 1.379(4)
C3 C4 1.423(5)
C3 C10 1.503(5)
C4 C5 1.404(5)
C4 C9 1.404(5)
C5 H5 0.9300
C5 C6 1.375(7)
C6 H6 0.9300
C6 C7 1.358(6)
C7 H7 0.9300
C7 C8 1.379(5)
C8 H8 0.9300
C8 C9 1.389(5)
C10 H10A 0.9700
C10 H10B 0.9700
C10 C11 1.512(7)
C11 H11A 0.9700
C11 H11B 0.9700
C12 C13 1.397(5)
C12 C17 1.397(5)
C13 C14 1.385(5)
C14 H14 0.9300
C14 C15 1.373(6)
C15 H15 0.9300
C15 C16 1.357(6)
C16 H16 0.9300
C16 C17 1.376(5)
C17 H17 0.9300
C18 C19 1.390(5)
C18 C23 1.386(4)
C19 H19 0.9300
C19 C20 1.380(5)
C20 H20 0.9300
C20 C21 1.364(6)
C21 H21 0.9300
C21 C22 1.367(6)
C22 H22 0.9300
C22 C23 1.393(5)
C23 H23 0.9300

loop_
_smtbx_masks_void_nr
_smtbx_masks_void_average_x
_smtbx_masks_void_average_y
_smtbx_masks_void_average_z
_smtbx_masks_void_volume
_smtbx_masks_void_count_electrons
1 0.000 0.000 -0.995 336.2 67.6
